data_5000150
loop_
_publ_author_name
'Choi, C. S.'
'Abel, J. E.'

_publ_section_title
;
 The crystal structure of 1,3,5-trinitrobenzene by neutron diffraction
;
_journal_issue 1
_journal_name_full 'Acta Crystallographica Section B'
_journal_page_first 193
_journal_page_last 201
_journal_paper_doi 10.1107/S0567740872002067
_journal_volume 28
_journal_year 1972
_chemical_formula_sum 'C6 H3 N3 O6'
_space_group_IT_number 61
_symmetry_cell_setting orthorhombic
_symmetry_Int_Tables_number 61
_symmetry_space_group_name_Hall '-P 2ac 2ab'
_symmetry_space_group_name_H-M 'P b c a'
_cell_angle_alpha 90
_cell_angle_beta 90
_cell_angle_gamma 90
_cell_formula_units_Z 16
_cell_length_a 9.78(1)
_cell_length_b 26.94(1)
_cell_length_c 12.82(1)
_cod_database_code 5000150

loop_
_symmetry_equiv_pos_site_id
_symmetry_equiv_pos_as_xyz
1 x,y,z
2 1/2-x,1/2+y,z
3 x,1/2-y,1/2+z
4 1/2-x,-y,1/2+z
5 -x,-y,-z
6 -1/2+x,-1/2-y,-z
7 -x,-1/2+y,-1/2-z
8 -1/2+x,y,-1/2-z

loop_
_atom_site_label
_atom_site_type_symbol
_atom_site_fract_x
_atom_site_fract_y
_atom_site_fract_z
C1 C 0.07300 0.10530 0.17110
C2 C -0.01030 0.29620 0.19120
C3 C -0.03120 0.29240 0.08550
C4 C 0.04730 0.31790 0.01560
C5 C 0.17700 0.10030 0.09860
C6 C 0.20290 0.05290 0.06430
C7 C 0.13230 0.01160 0.09960
C8 C 0.03610 0.01980 0.17650
C9 C 0.00040 0.06630 0.21250
C10 C 0.14860 0.34820 0.05140
C11 C 0.17680 0.35450 0.15690
C12 C 0.09270 0.32780 0.22410
H1 H 0.22880 0.13330 0.06750
H2 H 0.15720 -0.02480 0.07370
H3 H -0.07210 0.07120 0.27220
H4 H 0.25350 0.37830 0.18300
H5 H -0.07230 0.27430 0.25060
H6 H 0.02680 0.31420 -0.07360
N1 N 0.03570 0.15620 0.20730
N2 N 0.31250 0.04520 -0.01310
N3 N -0.03370 -0.02340 0.22210
N4 N 0.23370 0.37620 -0.02380
N5 N 0.11890 0.33470 0.33850
N6 N -0.13810 0.25960 0.05020
O1 O -0.06010 0.16050 0.27010
O2 O 0.03540 0.31750 0.39540
O3 O -0.20380 0.23630 0.11290
O4 O -0.16480 0.25910 -0.04030
O5 O 0.10680 0.18910 0.17260
O6 O 0.40570 0.07510 -0.01430
O7 O 0.30330 0.01080 -0.06950
O8 O 0.00340 -0.06360 0.19260
O9 O -0.11680 -0.01610 0.28860
O10 O 0.20080 0.37580 -0.11390
O11 O 0.33560 0.39760 0.00990
O12 O 0.22310 0.35730 0.36340

loop_
_atom_type_symbol
_atom_type_radius_bond
C 0.68
H 0.20
N 0.68
O 0.68
